data_7232140
loop_
_publ_author_name
'Wilm, Lukas F. B.'
'Eder, Tobias'
'M\"uck-Lichtenfeld, Christian'
'Mehlmann, Paul'
'W\"unsche, Marius'
'Bu\&s, Florenz'
'Dielmann, Fabian'

_publ_section_title
;
 Reversible CO2 fixation by N-heterocyclic imines forming water-stable
 zwitterionic nitrogen-base--CO2 adducts
;
_journal_issue 3
_journal_name_full 'Green Chemistry'
_journal_page_first 640
_journal_paper_doi 10.1039/C8GC02952K
_journal_volume 21
_journal_year 2019
_chemical_formula_moiety 'C23 H29 N3'
_chemical_formula_sum 'C23 H29 N3'
_chemical_formula_weight 347.49
_space_group_crystal_system monoclinic
_space_group_IT_number 14
_space_group_name_Hall '-P 2yn'
_space_group_name_H-M_alt 'P 1 21/n 1'
_symmetry_space_group_name_Hall '-P 2yn'
_symmetry_space_group_name_H-M 'P 1 21/n 1'
_atom_sites_solution_hydrogens mixed
_atom_sites_solution_primary iterative
_audit_creation_date 2016-01-15
_audit_creation_method
;
Olex2 1.2
(compiled 2013.11.15 svn.r2834 for OlexSys, GUI svn.r4720)
;
_audit_update_record
;
2018-09-05 deposited with the CCDC.
2019-01-10 downloaded from the CCDC.
;
_cell_angle_alpha 90
_cell_angle_beta 98.5378(12)
_cell_angle_gamma 90
_cell_formula_units_Z 4
_cell_length_a 12.5296(2)
_cell_length_b 8.09390(10)
_cell_length_c 19.7181(4)
_cell_measurement_reflns_used 5883
_cell_measurement_temperature 100(2)
_cell_measurement_theta_max 28.168
_cell_measurement_theta_min 3.006
_cell_volume 1977.52(6)
_computing_cell_refinement 'Bruker SAINT'
_computing_data_collection 'Bruker APEX2'
_computing_data_reduction 'Bruker SAINT'
_computing_molecular_graphics 'Olex2 (Dolomanov et al., 2009)'
_computing_publication_material 'Olex2 (Dolomanov et al., 2009)'
_computing_structure_refinement 'ShelXL (Sheldrick, 2008)'
_computing_structure_solution
;
Superflip (Palatinus & Chapuis, 2007;Palatinus & van der Lee, 2008;
Palatinus et al., 2012)
;
_diffrn_ambient_temperature 100.0
_diffrn_measured_fraction_theta_full 0.996
_diffrn_measured_fraction_theta_max 0.996
_diffrn_measurement_device_type 'Bruker APEX-II CCD'
_diffrn_measurement_method '\f and \w scans'
_diffrn_radiation_type MoK\a
_diffrn_radiation_wavelength 0.71073
_diffrn_reflns_av_R_equivalents 0.0407
_diffrn_reflns_av_unetI/netI 0.0315
_diffrn_reflns_Laue_measured_fraction_full 0.996
_diffrn_reflns_Laue_measured_fraction_max 0.996
_diffrn_reflns_limit_h_max 16
_diffrn_reflns_limit_h_min -16
_diffrn_reflns_limit_k_max 10
_diffrn_reflns_limit_k_min -10
_diffrn_reflns_limit_l_max 25
_diffrn_reflns_limit_l_min -26
_diffrn_reflns_number 22298
_diffrn_reflns_point_group_measured_fraction_full 0.996
_diffrn_reflns_point_group_measured_fraction_max 0.996
_diffrn_reflns_theta_full 25.242
_diffrn_reflns_theta_max 28.295
_diffrn_reflns_theta_min 3.519
_diffrn_standards_number 0
_exptl_absorpt_coefficient_mu 0.069
_exptl_absorpt_correction_T_max 1.0000
_exptl_absorpt_correction_T_min 0.9054
_exptl_absorpt_correction_type multi-scan
_exptl_absorpt_process_details
;
SADABS-2012/1 (Bruker,2012) was used for absorption correction.
wR2(int) was 0.0808 before and 0.0390 after correction.
The Ratio of minimum to maximum transmission is 0.9054.
The \l/2 correction factor is 0.00150.
;
_exptl_crystal_colour colourless
_exptl_crystal_colour_primary colourless
_exptl_crystal_density_diffrn 1.167
_exptl_crystal_description block
_exptl_crystal_F_000 752
_exptl_crystal_size_max 0.18
_exptl_crystal_size_mid 0.17
_exptl_crystal_size_min 0.11
_refine_diff_density_max 0.325
_refine_diff_density_min -0.240
_refine_diff_density_rms 0.049
_refine_ls_extinction_method none
_refine_ls_goodness_of_fit_ref 1.032
_refine_ls_hydrogen_treatment mixed
_refine_ls_matrix_type full
_refine_ls_number_parameters 251
_refine_ls_number_reflns 4895
_refine_ls_number_restraints 0
_refine_ls_restrained_S_all 1.032
_refine_ls_R_factor_all 0.0665
_refine_ls_R_factor_gt 0.0499
_refine_ls_shift/su_max 0.000
_refine_ls_shift/su_mean 0.000
_refine_ls_structure_factor_coef Fsqd
_refine_ls_weighting_details 'w=1/[\s^2^(Fo^2^)+(0.0657P)^2^+1.0368P] where P=(Fo^2^+2Fc^2^)/3'
_refine_ls_weighting_scheme calc
_refine_ls_wR_factor_gt 0.1284
_refine_ls_wR_factor_ref 0.1379
_reflns_Friedel_coverage 0.000
_reflns_number_gt 3833
_reflns_number_total 4895
_reflns_threshold_expression 'I > 2\s(I)'
_cod_data_source_file c8gc02952k2.cif
_cod_data_source_block p21n
_cod_depositor_comments 'Adding full bibliography for 7232134--7232146.cif.'
_cod_database_code 7232140
_shelxl_version_number 2013-4
_shelx_space_group_comment
;
The symmetry employed for this shelxl refinement is uniquely defined
by the following loop, which should always be used as a source of
symmetry information in preference to the above space-group names.
They are only intended as comments.
;
_olex2_refinement_description
;
1. Fixed Uiso
 At 1.2 times of:
  All C(H) groups
 At 1.5 times of:
  All C(H,H,H) groups
2. Others
 Fixed Sof: H1A(0.6) H1B(0.4)
3.a Aromatic/amide H refined with riding coordinates:
 C8(H8), C10(H10), C17(H17), C19(H19)
3.b Idealised Me refined as rotating group:
 C4(H4A,H4B,H4C), C5(H5A,H5B,H5C), C12(H12A,H12B,H12C), C13(H13A,H13B,H13C),
 C14(H14A,H14B,H14C), C21(H21A,H21B,H21C), C22(H22A,H22B,H22C), C23(H23A,H23B,
 H23C)
;

loop_
_space_group_symop_operation_xyz
'x, y, z'
'-x+1/2, y+1/2, -z+1/2'
'-x, -y, -z'
'x-1/2, -y-1/2, z-1/2'

loop_
_atom_site_label
_atom_site_type_symbol
_atom_site_fract_x
_atom_site_fract_y
_atom_site_fract_z
_atom_site_U_iso_or_equiv
_atom_site_adp_type
_atom_site_occupancy
_atom_site_site_symmetry_order
_atom_site_calc_flag
_atom_site_refinement_flags_posn
_atom_site_refinement_flags_occupancy
_atom_site_disorder_assembly
_atom_site_disorder_group
N1 N -0.00388(12) 0.97251(17) 0.37111(7) 0.0235(3) Uani 1 1 d . . . .
H1A H 0.039(2) 1.048(4) 0.3836(15) 0.016(7) Uiso 0.6 1 d . P A 1
H1B H -0.076(4) 0.965(6) 0.360(2) 0.024(12) Uiso 0.4 1 d . P B 2
N2 N 0.14797(9) 0.78832(14) 0.38548(6) 0.0145(2) Uani 1 1 d . . . .
N3 N -0.01088(9) 0.68025(14) 0.35260(6) 0.0159(2) Uani 1 1 d . . . .
C1 C 0.03985(11) 0.82901(17) 0.36996(7) 0.0151(3) Uani 1 1 d . . . .
C2 C 0.16208(11) 0.61635(16) 0.38017(7) 0.0141(3) Uani 1 1 d . . . .
C3 C 0.06435(11) 0.54988(17) 0.36028(7) 0.0156(3) Uani 1 1 d . . . .
C4 C 0.27060(11) 0.54069(18) 0.39706(8) 0.0195(3) Uani 1 1 d . . . .
H4A H 0.3191 0.5882 0.3676 0.029 Uiso 1 1 calc GR . . .
H4B H 0.2652 0.4211 0.3896 0.029 Uiso 1 1 calc GR . . .
H4C H 0.2992 0.5627 0.4452 0.029 Uiso 1 1 calc GR . . .
C5 C 0.02925(12) 0.37571(18) 0.34751(9) 0.0233(3) Uani 1 1 d . . . .
H5A H -0.0188 0.3438 0.3802 0.035 Uiso 1 1 calc GR . . .
H5B H 0.0926 0.3033 0.3532 0.035 Uiso 1 1 calc GR . . .
H5C H -0.0092 0.3652 0.3007 0.035 Uiso 1 1 calc GR . . .
C6 C 0.23118(11) 0.90556(17) 0.40733(7) 0.0142(3) Uani 1 1 d . . . .
C7 C 0.25460(11) 0.94546(18) 0.47690(7) 0.0181(3) Uani 1 1 d . . . .
C8 C 0.33734(12) 1.05777(18) 0.49703(8) 0.0218(3) Uani 1 1 d . . . .
H8 H 0.3545 1.0855 0.5442 0.026 Uiso 1 1 calc R . . .
C9 C 0.39554(12) 1.13041(18) 0.45039(9) 0.0223(3) Uani 1 1 d . . . .
C10 C 0.36992(12) 1.08786(19) 0.38138(8) 0.0216(3) Uani 1 1 d . . . .
H10 H 0.4093 1.1369 0.3490 0.026 Uiso 1 1 calc R . . .
C11 C 0.28841(11) 0.97576(18) 0.35873(7) 0.0177(3) Uani 1 1 d . . . .
C12 C 0.19239(13) 0.8678(2) 0.52840(8) 0.0266(3) Uani 1 1 d . . . .
H12A H 0.2066 0.7487 0.5307 0.040 Uiso 1 1 calc GR . . .
H12B H 0.1150 0.8869 0.5144 0.040 Uiso 1 1 calc GR . . .
H12C H 0.2151 0.9173 0.5736 0.040 Uiso 1 1 calc GR . . .
C13 C 0.48357(13) 1.2545(2) 0.47363(10) 0.0311(4) Uani 1 1 d . . . .
H13A H 0.5370 1.2526 0.4420 0.047 Uiso 1 1 calc GR . . .
H13B H 0.5187 1.2261 0.5199 0.047 Uiso 1 1 calc GR . . .
H13C H 0.4521 1.3653 0.4740 0.047 Uiso 1 1 calc GR . . .
C14 C 0.26133(13) 0.9303(2) 0.28409(8) 0.0251(3) Uani 1 1 d . . . .
H14A H 0.3076 0.9929 0.2574 0.038 Uiso 1 1 calc GR . . .
H14B H 0.1855 0.9568 0.2678 0.038 Uiso 1 1 calc GR . . .
H14C H 0.2732 0.8118 0.2785 0.038 Uiso 1 1 calc GR . . .
C15 C -0.12568(11) 0.66052(17) 0.34164(7) 0.0162(3) Uani 1 1 d . . . .
C16 C -0.17995(12) 0.64992(17) 0.39850(7) 0.0177(3) Uani 1 1 d . . . .
C17 C -0.29082(12) 0.62588(19) 0.38727(8) 0.0201(3) Uani 1 1 d . . . .
H17 H -0.3283 0.6160 0.4256 0.024 Uiso 1 1 calc R . . .
C18 C -0.34869(12) 0.6159(2) 0.32124(8) 0.0229(3) Uani 1 1 d . . . .
C19 C -0.29257(12) 0.6276(2) 0.26613(8) 0.0280(4) Uani 1 1 d . . . .
H19 H -0.3311 0.6208 0.2209 0.034 Uiso 1 1 calc R . . .
C20 C -0.18095(12) 0.6491(2) 0.27503(8) 0.0223(3) Uani 1 1 d . . . .
C21 C -0.11950(13) 0.6651(2) 0.47019(8) 0.0254(3) Uani 1 1 d . . . .
H21A H -0.0883 0.7760 0.4767 0.038 Uiso 1 1 calc GR . . .
H21B H -0.0617 0.5826 0.4771 0.038 Uiso 1 1 calc GR . . .
H21C H -0.1692 0.6466 0.5034 0.038 Uiso 1 1 calc GR . . .
C22 C -0.46962(13) 0.5945(3) 0.31105(9) 0.0329(4) Uani 1 1 d . . . .
H22A H -0.4888 0.5086 0.3421 0.049 Uiso 1 1 calc GR . . .
H22B H -0.4949 0.5621 0.2635 0.049 Uiso 1 1 calc GR . . .
H22C H -0.5037 0.6990 0.3209 0.049 Uiso 1 1 calc GR . . .
C23 C -0.12233(14) 0.6581(3) 0.21368(9) 0.0353(4) Uani 1 1 d . . . .
H23A H -0.1121 0.5462 0.1967 0.053 Uiso 1 1 calc GR . . .
H23B H -0.0519 0.7106 0.2270 0.053 Uiso 1 1 calc GR . . .
H23C H -0.1650 0.7232 0.1774 0.053 Uiso 1 1 calc GR . . .

loop_
_atom_site_aniso_label
_atom_site_aniso_U_11
_atom_site_aniso_U_22
_atom_site_aniso_U_33
_atom_site_aniso_U_23
_atom_site_aniso_U_13
_atom_site_aniso_U_12
N1 0.0206(7) 0.0153(6) 0.0336(8) -0.0001(5) 0.0007(5) 0.0027(5)
N2 0.0117(5) 0.0129(6) 0.0189(6) 0.0008(4) 0.0022(4) 0.0009(4)
N3 0.0121(6) 0.0141(6) 0.0211(6) -0.0002(5) 0.0016(4) -0.0001(4)
C1 0.0133(6) 0.0155(7) 0.0165(6) 0.0014(5) 0.0019(5) -0.0002(5)
C2 0.0158(6) 0.0122(6) 0.0149(6) 0.0003(5) 0.0044(5) 0.0006(5)
C3 0.0165(7) 0.0148(7) 0.0158(6) -0.0009(5) 0.0037(5) 0.0008(5)
C4 0.0149(7) 0.0177(7) 0.0258(7) 0.0004(6) 0.0026(5) 0.0025(5)
C5 0.0207(7) 0.0157(7) 0.0331(8) -0.0039(6) 0.0024(6) -0.0023(6)
C6 0.0113(6) 0.0110(6) 0.0204(7) -0.0002(5) 0.0019(5) 0.0007(5)
C7 0.0172(7) 0.0165(7) 0.0205(7) -0.0005(5) 0.0023(5) 0.0028(5)
C8 0.0213(7) 0.0176(7) 0.0248(8) -0.0055(6) -0.0024(6) 0.0025(6)
C9 0.0136(7) 0.0124(7) 0.0390(9) -0.0015(6) -0.0019(6) 0.0014(5)
C10 0.0153(7) 0.0172(7) 0.0330(8) 0.0044(6) 0.0064(6) -0.0004(5)
C11 0.0158(7) 0.0147(7) 0.0228(7) 0.0024(5) 0.0039(5) 0.0021(5)
C12 0.0283(8) 0.0329(9) 0.0194(7) -0.0018(6) 0.0060(6) -0.0031(7)
C13 0.0184(8) 0.0170(8) 0.0547(11) -0.0035(7) -0.0052(7) -0.0012(6)
C14 0.0259(8) 0.0295(9) 0.0210(8) 0.0020(6) 0.0068(6) -0.0027(6)
C15 0.0115(6) 0.0165(7) 0.0201(7) 0.0009(5) 0.0012(5) -0.0009(5)
C16 0.0189(7) 0.0150(7) 0.0193(7) 0.0022(5) 0.0026(5) -0.0007(5)
C17 0.0182(7) 0.0201(7) 0.0238(7) 0.0023(6) 0.0088(5) -0.0007(5)
C18 0.0132(7) 0.0266(8) 0.0288(8) 0.0021(6) 0.0031(6) -0.0011(6)
C19 0.0158(7) 0.0472(11) 0.0199(7) 0.0023(7) -0.0017(6) -0.0034(7)
C20 0.0157(7) 0.0333(9) 0.0182(7) 0.0001(6) 0.0037(5) -0.0021(6)
C21 0.0239(8) 0.0339(9) 0.0183(7) 0.0019(6) 0.0025(6) 0.0010(6)
C22 0.0146(8) 0.0469(11) 0.0372(10) 0.0051(8) 0.0039(6) -0.0028(7)
C23 0.0202(8) 0.0672(13) 0.0192(8) -0.0016(8) 0.0050(6) -0.0043(8)

loop_
_atom_type_symbol
_atom_type_description
_atom_type_scat_dispersion_real
_atom_type_scat_dispersion_imag
_atom_type_scat_source
C C 0.0033 0.0016 'International Tables Vol C Tables 4.2.6.8 and 6.1.1.4'
H H 0.0000 0.0000 'International Tables Vol C Tables 4.2.6.8 and 6.1.1.4'
N N 0.0061 0.0033 'International Tables Vol C Tables 4.2.6.8 and 6.1.1.4'

loop_
_geom_angle_atom_site_label_1
_geom_angle_atom_site_label_2
_geom_angle_atom_site_label_3
_geom_angle
C1 N2 C2 110.38(11)
C1 N2 C6 123.75(11)
C2 N2 C6 125.79(11)
C1 N3 C3 110.53(11)
C1 N3 C15 123.37(12)
C3 N3 C15 125.06(12)
N1 C1 N2 128.09(13)
N1 C1 N3 127.62(13)
N3 C1 N2 104.29(11)
N2 C2 C4 120.80(12)
C3 C2 N2 107.38(12)
C3 C2 C4 131.80(13)
N3 C3 C5 121.05(12)
C2 C3 N3 107.36(12)
C2 C3 C5 131.59(13)
C7 C6 N2 119.16(12)
C7 C6 C11 121.60(13)
C11 C6 N2 119.24(12)
C6 C7 C12 120.74(13)
C8 C7 C6 118.04(13)
C8 C7 C12 121.22(14)
C9 C8 C7 122.05(14)
C8 C9 C10 118.37(14)
C8 C9 C13 120.83(15)
C10 C9 C13 120.80(15)
C11 C10 C9 121.79(14)
C6 C11 C14 120.39(13)
C10 C11 C6 118.15(14)
C10 C11 C14 121.45(13)
C16 C15 N3 118.90(12)
C20 C15 N3 119.82(13)
C20 C15 C16 121.27(13)
C15 C16 C21 120.74(13)
C17 C16 C15 118.38(13)
C17 C16 C21 120.88(13)
C16 C17 C18 121.76(13)
C17 C18 C22 120.23(14)
C19 C18 C17 118.36(13)
C19 C18 C22 121.41(14)
C18 C19 C20 121.83(14)
C15 C20 C19 118.39(14)
C15 C20 C23 121.33(13)
C19 C20 C23 120.28(14)

loop_
_geom_bond_atom_site_label_1
_geom_bond_atom_site_label_2
_geom_bond_distance
N1 C1 1.2858(19)
N2 C1 1.3836(17)
N2 C2 1.4090(17)
N2 C6 1.4281(17)
N3 C1 1.3807(18)
N3 C3 1.4080(18)
N3 C15 1.4314(17)
C2 C3 1.3416(19)
C2 C4 1.4833(19)
C3 C5 1.487(2)
C6 C7 1.397(2)
C6 C11 1.3998(19)
C7 C8 1.392(2)
C7 C12 1.506(2)
C8 C9 1.387(2)
C9 C10 1.394(2)
C9 C13 1.512(2)
C10 C11 1.389(2)
C11 C14 1.506(2)
C15 C16 1.398(2)
C15 C20 1.394(2)
C16 C17 1.388(2)
C16 C21 1.506(2)
C17 C18 1.395(2)
C18 C19 1.382(2)
C18 C22 1.509(2)
C19 C20 1.394(2)
C20 C23 1.507(2)
